data_4512161
loop_
_publ_author_name
'Zar\;eba, Jan K.'
'Bia\/lek, Micha\/l J.'
'Janczak, Jan'
'Zo\'n, Jerzy'
'Dobosz, Agnieszka'

_publ_section_title
;
 Extending the Family of Tetrahedral Tectons: Phenyl Embraces in
 Supramolecular Polymers of Tetraphenylmethane-based Tetraphosphonic Acid
 Templated by Organic Bases
;
_journal_issue 11
_journal_name_full 'Crystal Growth &amp; Design'
_journal_page_first 6143
_journal_paper_doi 10.1021/cg501348g
_journal_volume 14
_journal_year 2014
_chemical_formula_moiety 'C25 H23 O12 P4, C5 H6 N, 2(H2 O)'
_chemical_formula_sum 'C30 H33 N O14 P4'
_chemical_formula_weight 755.45
_chemical_name_systematic
; 
 ? 
;
_space_group_IT_number 15
_symmetry_cell_setting monoclinic
_symmetry_space_group_name_Hall '-C 2yc'
_symmetry_space_group_name_H-M 'C 1 2/c 1'
_atom_sites_solution_hydrogens geom
_atom_sites_solution_primary direct
_atom_sites_solution_secondary difmap
_audit_creation_method SHELXL-97
_cell_angle_alpha 90.00
_cell_angle_beta 118.098(6)
_cell_angle_gamma 90.00
_cell_formula_units_Z 4
_cell_length_a 24.6399(15)
_cell_length_b 6.8871(2)
_cell_length_c 21.5833(10)
_cell_measurement_reflns_used 1265
_cell_measurement_temperature 295(2)
_cell_measurement_theta_max 28.04
_cell_measurement_theta_min 3.10
_cell_volume 3231.0(3)
_computing_cell_refinement
;
Oxford Diffraction Poland (2006). CrysAlis Red, Version 171.31.8
;
_computing_data_collection
;
Oxford Diffraction Poland (2006). CrysAlis CCD, Version 171.31.8
;
_computing_data_reduction
;
Oxford Diffraction Poland (2006). CrysAlis Red, Version 171.31.8
;
_computing_molecular_graphics
;
Brandenburg & Putz (2006). Diamond 3.0. Crystal and Molecular
Structure Visualisation, University of Bonn, Germany
;
_computing_publication_material 'SHELXL-97 (Sheldrick, 1997)'
_computing_structure_refinement 'SHELXL-97 (Sheldrick, 1997)'
_computing_structure_solution 'SHELXS-97 (Sheldrick, 1990)'
_diffrn_ambient_temperature 295(2)
_diffrn_detector_area_resol_mean '1024x1024 with blocks 2x2'
_diffrn_measured_fraction_theta_full 0.993
_diffrn_measured_fraction_theta_max 0.993
_diffrn_measurement_device_type 'KUMA KM-4 with CCD detector'
_diffrn_measurement_method \w-scan
_diffrn_radiation_monochromator graphite
_diffrn_radiation_source 'fine-focus sealed tube'
_diffrn_radiation_type MoK\a
_diffrn_radiation_wavelength 0.71073
_diffrn_reflns_av_R_equivalents 0.0288
_diffrn_reflns_av_sigmaI/netI 0.0356
_diffrn_reflns_limit_h_max 32
_diffrn_reflns_limit_h_min -30
_diffrn_reflns_limit_k_max 9
_diffrn_reflns_limit_k_min -8
_diffrn_reflns_limit_l_max 28
_diffrn_reflns_limit_l_min -28
_diffrn_reflns_number 20475
_diffrn_reflns_theta_full 28.04
_diffrn_reflns_theta_max 28.04
_diffrn_reflns_theta_min 3.10
_exptl_absorpt_coefficient_mu 0.308
_exptl_absorpt_correction_T_max 0.9353
_exptl_absorpt_correction_T_min 0.9160
_exptl_absorpt_correction_type numerical
_exptl_absorpt_process_details
;
Oxford Diffraction Poland (2006). CrysAlis Red, Version 171.31.8
;
_exptl_crystal_colour colourless
_exptl_crystal_density_diffrn 1.553
_exptl_crystal_density_meas 1.55
_exptl_crystal_density_method floatation
_exptl_crystal_description parallelpiped
_exptl_crystal_F_000 1568
_exptl_crystal_size_max 0.29
_exptl_crystal_size_mid 0.25
_exptl_crystal_size_min 0.22
_refine_diff_density_max 0.321
_refine_diff_density_min -0.413
_refine_diff_density_rms 0.065
_refine_ls_extinction_method none
_refine_ls_goodness_of_fit_ref 1.025
_refine_ls_hydrogen_treatment mixed
_refine_ls_matrix_type full
_refine_ls_number_parameters 237
_refine_ls_number_reflns 3888
_refine_ls_number_restraints 0
_refine_ls_restrained_S_all 1.025
_refine_ls_R_factor_all 0.0613
_refine_ls_R_factor_gt 0.0364
_refine_ls_shift/su_max 0.000
_refine_ls_shift/su_mean 0.000
_refine_ls_structure_factor_coef Fsqd
_refine_ls_weighting_details 'calc w=1/[\s^2^(Fo^2^)+(0.0588P)^2^+1.2042P] where P=(Fo^2^+2Fc^2^)/3'
_refine_ls_weighting_scheme calc
_refine_ls_wR_factor_gt 0.0918
_refine_ls_wR_factor_ref 0.1075
_reflns_number_gt 2690
_reflns_number_total 3888
_reflns_threshold_expression I>2\s(I)
_cod_data_source_file cg501348g_si_002.cif
_cod_data_source_block Adduct2
_cod_depositor_comments 'Adding full bibliography for 4512161--4512166.cif.'
_cod_original_sg_symbol_H-M 'C 2/c'
_cod_database_code 4512161

loop_
_symmetry_equiv_pos_as_xyz
'x, y, z'
'-x, y, -z+1/2'
'x+1/2, y+1/2, z'
'-x+1/2, y+1/2, -z+1/2'
'-x, -y, -z'
'x, -y, z-1/2'
'-x+1/2, -y+1/2, -z'
'x+1/2, -y+1/2, z-1/2'

loop_
_atom_site_label
_atom_site_type_symbol
_atom_site_fract_x
_atom_site_fract_y
_atom_site_fract_z
_atom_site_U_iso_or_equiv
_atom_site_adp_type
_atom_site_occupancy
_atom_site_symmetry_multiplicity
_atom_site_calc_flag
_atom_site_refinement_flags
P1 P 0.71365(2) -0.21939(7) 0.27593(3) 0.02515(14) Uani 1 1 d .
O1 O 0.55212(7) 0.9814(2) 0.50607(8) 0.0391(4) Uani 1 1 d .
H1O H 0.5000 1.0000 0.5000 0.059 Uiso 1 2 d S
O2 O 0.56828(8) 0.6562(2) 0.56160(8) 0.0418(4) Uani 1 1 d .
H2O H 0.5853(13) 0.545(4) 0.5644(14) 0.063 Uiso 1 1 d .
O3 O 0.65591(7) 0.8252(2) 0.55313(7) 0.0383(4) Uani 1 1 d .
P2 P 0.58738(2) 0.79226(7) 0.51750(2) 0.02625(15) Uani 1 1 d .
O4 O 0.76659(7) -0.1387(2) 0.34453(9) 0.0500(5) Uani 1 1 d .
H4O H 0.7937(14) -0.227(4) 0.3859(15) 0.075 Uiso 1 1 d .
O5 O 0.70014(7) -0.4321(2) 0.28747(9) 0.0398(4) Uani 1 1 d .
H5O H 0.7233(12) -0.525(4) 0.2839(14) 0.060 Uiso 1 1 d .
O6 O 0.72571(6) -0.19296(19) 0.21458(8) 0.0322(3) Uani 1 1 d .
C1 C 0.5000 0.2973(3) 0.2500 0.0170(5) Uani 1 2 d S
C2 C 0.52528(8) 0.4313(3) 0.31551(9) 0.0188(4) Uani 1 1 d .
C3 C 0.48719(8) 0.5747(3) 0.31986(9) 0.0218(4) Uani 1 1 d .
H3 H 0.4482 0.5929 0.2821 0.026 Uiso 1 1 calc R
C4 C 0.50580(9) 0.6902(3) 0.37866(9) 0.0236(4) Uani 1 1 d .
H4 H 0.4790 0.7826 0.3804 0.028 Uiso 1 1 calc R
C5 C 0.56427(8) 0.6693(3) 0.43519(9) 0.0221(4) Uani 1 1 d .
C6 C 0.60366(9) 0.5353(3) 0.43002(10) 0.0306(5) Uani 1 1 d .
H6 H 0.6436 0.5235 0.4665 0.037 Uiso 1 1 calc R
C7 C 0.58444(9) 0.4171(3) 0.37072(10) 0.0282(4) Uani 1 1 d .
H7 H 0.6117 0.3279 0.3683 0.034 Uiso 1 1 calc R
C8 C 0.55119(8) 0.1630(3) 0.25188(9) 0.0192(4) Uani 1 1 d .
C9 C 0.57347(9) 0.0126(3) 0.30176(9) 0.0239(4) Uani 1 1 d .
H9 H 0.5562 -0.0060 0.3314 0.029 Uiso 1 1 calc R
C10 C 0.62044(8) -0.1080(3) 0.30766(9) 0.0242(4) Uani 1 1 d .
H10 H 0.6341 -0.2068 0.3410 0.029 Uiso 1 1 calc R
C11 C 0.64759(8) -0.0830(3) 0.26409(9) 0.0216(4) Uani 1 1 d .
C12 C 0.62430(9) 0.0606(3) 0.21309(10) 0.0268(4) Uani 1 1 d .
H12 H 0.6408 0.0767 0.1825 0.032 Uiso 1 1 calc R
C13 C 0.57659(9) 0.1809(3) 0.20691(10) 0.0253(4) Uani 1 1 d .
H13 H 0.5615 0.2751 0.1719 0.030 Uiso 1 1 calc R
C14 C 0.24612(15) 0.6980(5) 0.43705(15) 0.0718(10) Uani 1 1 d .
H14 H 0.2432 0.6629 0.3940 0.086 Uiso 1 1 calc R
N1 N 0.27292(12) 0.8702(4) 0.46811(15) 0.0783(8) Uani 0.50 1 d P
H1N H 0.2879 0.9473 0.4480 0.094 Uiso 0.5 1 calc R
C15 C 0.27292(12) 0.8702(4) 0.46811(15) 0.0783(8) Uani 0.50 1 d P
H15 H 0.2879 0.9473 0.4480 0.094 Uiso 0.5 1 calc R
C16 C 0.27585(15) 0.9193(5) 0.53041(17) 0.0722(9) Uani 1 1 d .
H16 H 0.2935 1.0371 0.5511 0.087 Uiso 1 1 calc R
O1W O 0.37795(10) 0.6825(3) 0.41754(10) 0.0525(5) Uani 1 1 d .
H1W H 0.4039(14) 0.786(5) 0.4377(16) 0.079 Uiso 1 1 d .
H2W H 0.3475(16) 0.705(5) 0.3797(18) 0.079 Uiso 1 1 d .

loop_
_atom_site_aniso_label
_atom_site_aniso_U_11
_atom_site_aniso_U_22
_atom_site_aniso_U_33
_atom_site_aniso_U_23
_atom_site_aniso_U_13
_atom_site_aniso_U_12
P1 0.0214(3) 0.0207(3) 0.0329(3) 0.0004(2) 0.0125(2) 0.0030(2)
O1 0.0394(9) 0.0283(8) 0.0436(8) -0.0068(7) 0.0147(7) 0.0065(7)
O2 0.0640(11) 0.0361(9) 0.0361(8) -0.0032(7) 0.0325(8) -0.0008(8)
O3 0.0323(8) 0.0384(9) 0.0306(7) -0.0019(6) 0.0035(6) -0.0035(7)
P2 0.0285(3) 0.0240(3) 0.0219(2) -0.0038(2) 0.0083(2) 0.0009(2)
O4 0.0355(9) 0.0419(10) 0.0469(10) -0.0033(8) -0.0018(7) 0.0066(8)
O5 0.0484(10) 0.0212(8) 0.0660(10) 0.0068(7) 0.0403(9) 0.0085(7)
O6 0.0324(8) 0.0258(8) 0.0486(9) -0.0022(6) 0.0275(7) -0.0011(6)
C1 0.0173(12) 0.0165(12) 0.0179(11) 0.000 0.0089(9) 0.000
C2 0.0203(9) 0.0189(9) 0.0191(8) 0.0015(7) 0.0108(7) -0.0008(7)
C3 0.0165(9) 0.0229(9) 0.0203(8) 0.0010(7) 0.0040(7) 0.0022(7)
C4 0.0261(10) 0.0192(10) 0.0268(9) 0.0009(8) 0.0135(8) 0.0036(8)
C5 0.0238(9) 0.0214(9) 0.0204(8) -0.0014(7) 0.0098(7) -0.0019(8)
C6 0.0201(9) 0.0378(12) 0.0253(9) -0.0038(9) 0.0036(8) 0.0061(9)
C7 0.0233(10) 0.0313(11) 0.0272(9) -0.0044(8) 0.0096(8) 0.0056(8)
C8 0.0191(9) 0.0186(9) 0.0200(8) -0.0031(7) 0.0094(7) -0.0024(7)
C9 0.0268(10) 0.0243(10) 0.0255(9) 0.0033(8) 0.0165(8) 0.0006(8)
C10 0.0259(10) 0.0203(10) 0.0261(9) 0.0039(8) 0.0120(8) 0.0018(8)
C11 0.0207(9) 0.0186(9) 0.0249(9) -0.0018(7) 0.0102(7) 0.0008(7)
C12 0.0306(10) 0.0286(11) 0.0277(9) 0.0047(8) 0.0191(8) 0.0064(9)
C13 0.0307(10) 0.0248(10) 0.0253(9) 0.0076(8) 0.0171(8) 0.0060(8)
C14 0.070(2) 0.086(3) 0.0451(16) -0.0182(17) 0.0148(15) 0.0166(19)
N1 0.0699(17) 0.086(2) 0.0728(18) 0.0177(16) 0.0285(14) 0.0190(16)
C15 0.0699(17) 0.086(2) 0.0728(18) 0.0177(16) 0.0285(14) 0.0190(16)
C16 0.072(2) 0.062(2) 0.0613(19) -0.0159(17) 0.0138(17) 0.0081(17)
O1W 0.0588(12) 0.0378(10) 0.0489(11) -0.0004(8) 0.0153(9) -0.0007(9)

loop_
_atom_type_symbol
_atom_type_description
_atom_type_scat_dispersion_real
_atom_type_scat_dispersion_imag
_atom_type_scat_source
C C 0.0033 0.0016 'International Tables Vol C Tables 4.2.6.8 and 6.1.1.4'
H H 0.0000 0.0000 'International Tables Vol C Tables 4.2.6.8 and 6.1.1.4'
N N 0.0061 0.0033 'International Tables Vol C Tables 4.2.6.8 and 6.1.1.4'
O O 0.0106 0.0060 'International Tables Vol C Tables 4.2.6.8 and 6.1.1.4'
P P 0.1023 0.0942 'International Tables Vol C Tables 4.2.6.8 and 6.1.1.4'

loop_
_geom_angle_atom_site_label_1
_geom_angle_atom_site_label_2
_geom_angle_atom_site_label_3
_geom_angle
_geom_angle_site_symmetry_1
_geom_angle_site_symmetry_3
O6 P1 O4 111.97(9) . .
O6 P1 O5 113.85(8) . .
O4 P1 O5 109.55(10) . .
O6 P1 C11 110.83(8) . .
O4 P1 C11 104.41(9) . .
O5 P1 C11 105.62(9) . .
P2 O1 H1O 126.00 . .
P2 O2 H2O 107.5(19) . .
O3 P2 O1 111.78(9) . .
O3 P2 O2 111.54(9) . .
O1 P2 O2 107.49(9) . .
O3 P2 C5 109.38(9) . .
O1 P2 C5 110.60(8) . .
O2 P2 C5 105.87(9) . .
P1 O4 H4O 122.1(17) . .
P1 O5 H5O 118.4(18) . .
C8 C1 C8 106.71(19) 2_655 .
C8 C1 C2 110.56(9) 2_655 .
C8 C1 C2 111.01(9) . .
C8 C1 C2 111.01(9) 2_655 2_655
C8 C1 C2 110.56(9) . 2_655
C2 C1 C2 107.02(19) . 2_655
C7 C2 C3 117.42(16) . .
C7 C2 C1 123.36(15) . .
C3 C2 C1 119.21(14) . .
C4 C3 C2 121.80(16) . .
C4 C3 H3 119.1 . .
C2 C3 H3 119.1 . .
C3 C4 C5 120.37(17) . .
C3 C4 H4 119.8 . .
C5 C4 H4 119.8 . .
C6 C5 C4 118.43(16) . .
C6 C5 P2 119.08(14) . .
C4 C5 P2 122.19(14) . .
C5 C6 C7 120.99(17) . .
C5 C6 H6 119.5 . .
C7 C6 H6 119.5 . .
C2 C7 C6 120.81(18) . .
C2 C7 H7 119.6 . .
C6 C7 H7 119.6 . .
C13 C8 C9 117.34(17) . .
C13 C8 C1 124.02(15) . .
C9 C8 C1 118.65(15) . .
C10 C9 C8 121.47(17) . .
C10 C9 H9 119.3 . .
C8 C9 H9 119.3 . .
C9 C10 C11 120.65(17) . .
C9 C10 H10 119.7 . .
C11 C10 H10 119.7 . .
C12 C11 C10 118.13(17) . .
C12 C11 P1 119.71(14) . .
C10 C11 P1 122.04(14) . .
C11 C12 C13 121.01(17) . .
C11 C12 H12 119.5 . .
C13 C12 H12 119.5 . .
C8 C13 C12 121.30(17) . .
C8 C13 H13 119.3 . .
C12 C13 H13 119.3 . .
C16 C14 N1 119.1(3) 7_566 .
C16 C14 H14 120.5 7_566 .
N1 C14 H14 120.5 . .
C16 N1 C14 119.3(3) . .
C16 N1 H1N 120.3 . .
C14 N1 H1N 120.3 . .
C14 C16 N1 121.6(3) 7_566 .
C14 C16 H16 119.2 7_566 .
N1 C16 H16 119.2 . .
H1W O1W H2W 116(3) . .

loop_
_geom_bond_atom_site_label_1
_geom_bond_atom_site_label_2
_geom_bond_distance
_geom_bond_site_symmetry_2
P1 O6 1.4985(15) .
P1 O4 1.5437(16) .
P1 O5 1.5482(15) .
P1 C11 1.7904(19) .
O1 P2 1.5199(15) .
O1 H1O 1.2300 .
O2 P2 1.5579(16) .
O2 H2O 0.86(3) .
O3 P2 1.5070(15) .
P2 C5 1.8015(18) .
O4 H4O 1.03(3) .
O5 H5O 0.89(3) .
C1 C8 1.549(2) 2_655
C1 C8 1.549(2) .
C1 C2 1.552(2) .
C1 C2 1.552(2) 2_655
C2 C7 1.385(2) .
C2 C3 1.396(2) .
C3 C4 1.381(2) .
C3 H3 0.9300 .
C4 C5 1.389(2) .
C4 H4 0.9300 .
C5 C6 1.381(3) .
C6 C7 1.398(3) .
C6 H6 0.9300 .
C7 H7 0.9300 .
C8 C13 1.386(2) .
C8 C9 1.406(2) .
C9 C10 1.381(3) .
C9 H9 0.9300 .
C10 C11 1.398(3) .
C10 H10 0.9300 .
C11 C12 1.387(3) .
C12 C13 1.392(3) .
C12 H12 0.9300 .
C13 H13 0.9300 .
C14 C16 1.340(5) 7_566
C14 N1 1.369(4) .
C14 C15 1.369(4) .
C14 H14 0.9300 .
C15 C16 1.355(4) .
C15 H15 0.8700 .
N1 C16 1.355(4) .
N1 H1N 0.8700 .
C16 C14 1.340(5) 7_566
C16 H16 0.9300 .
O1W H1W 0.92(3) .
O1W H2W 0.82(3) .

loop_
_geom_hbond_atom_site_label_D
_geom_hbond_atom_site_label_H
_geom_hbond_atom_site_label_A
_geom_hbond_distance_DH
_geom_hbond_distance_HA
_geom_hbond_distance_DA
_geom_hbond_angle_DHA
_geom_hbond_site_symmetry_A
O1 H1o O1 1.2300 1.2300 2.469(3) 180.00 5_676
O2 H2O O1W 0.86(3) 1.76(3) 2.615(2) 172(3) 5_666
O4 H4O O3 1.03(3) 1.48(3) 2.490(2) 167(3) 7_656
O5 H5O O6 0.89(3) 1.69(3) 2.578(2) 173(3) 4_645
N1 H1N O3 0.87 2.10 2.906(3) 154.0 5_676
O1W H1W O1 0.92(3) 1.99(3) 2.893(2) 166(3) 5_676
O1W H2W O6 0.82(3) 2.11(3) 2.921(2) 171(3) 2_665
